data_7013772
loop_
_publ_author_name
'Tamm, Matthias'
'Bannenberg, Thomas'
'Fr\"ohlich, Roland'
'Grimme, Stefan'
'Gerenkamp, Mareike'

_publ_section_title
;
 Mono- and dinuclear molybdenum complexes with sterically demanding
 cycloheptatrienyl ligands.
;
_journal_issue 3
_journal_name_full 'Dalton transactions (Cambridge, England : 2003)'
_journal_page_first 482
_journal_page_last 491
_journal_paper_doi 10.1039/b314347c
_journal_year 2004
_chemical_formula_sum 'C34 H55 B2 F8 Mo O2'
_chemical_formula_weight 765.34
_chemical_name_systematic
;
?
;
_space_group_IT_number 14
_symmetry_cell_setting monoclinic
_symmetry_space_group_name_Hall '-P 2ybc'
_symmetry_space_group_name_H-M 'P 1 21/c 1'
_atom_sites_solution_hydrogens geom
_atom_sites_solution_primary direct
_atom_sites_solution_secondary difmap
_audit_creation_method SHELXL-97
_cell_angle_alpha 90.00
_cell_angle_beta 91.74(1)
_cell_angle_gamma 90.00
_cell_formula_units_Z 4
_cell_length_a 16.707(1)
_cell_length_b 15.551(1)
_cell_length_c 14.453(1)
_cell_measurement_temperature 198(2)
_cell_volume 3753.3(4)
_computing_cell_refinement 'Collect (Nonius B.V., 1998)'
_computing_data_collection 'Collect (Nonius B.V., 1998)'
_computing_data_reduction 'Denzo-SMN (Otwinowski & MInor, 1997)'
_computing_molecular_graphics 'ORTEP-3 (Farrugia, 1999)'
_computing_publication_material 'SHELXL-97 (Sheldrick, 1997)'
_computing_structure_refinement 'SHELXL-97 (Sheldrick, 1997)'
_computing_structure_solution 'SHELXS-97 (Sheldrick, 1990)'
_diffrn_ambient_temperature 198(2)
_diffrn_measured_fraction_theta_full 0.982
_diffrn_measured_fraction_theta_max 0.982
_diffrn_measurement_device_type 'Nonius KappaCCD'
_diffrn_measurement_method '\w and \f scans'
_diffrn_radiation_monochromator graphite
_diffrn_radiation_source 'rotating anode Nonius FR591'
_diffrn_radiation_type MoK\a
_diffrn_radiation_wavelength 0.71073
_diffrn_reflns_av_R_equivalents 0.0465
_diffrn_reflns_av_sigmaI/netI 0.0535
_diffrn_reflns_limit_h_max 22
_diffrn_reflns_limit_h_min -15
_diffrn_reflns_limit_k_max 20
_diffrn_reflns_limit_k_min -19
_diffrn_reflns_limit_l_max 19
_diffrn_reflns_limit_l_min -14
_diffrn_reflns_number 31620
_diffrn_reflns_theta_full 28.30
_diffrn_reflns_theta_max 28.30
_diffrn_reflns_theta_min 1.79
_exptl_absorpt_coefficient_mu 0.417
_exptl_absorpt_correction_T_max 0.9595
_exptl_absorpt_correction_T_min 0.8677
_exptl_absorpt_correction_type empirical
_exptl_absorpt_process_details 'SORTAV (Blessing, 1995 & 1997)'
_exptl_crystal_colour yellow
_exptl_crystal_density_diffrn 1.354
_exptl_crystal_density_method 'not measured'
_exptl_crystal_description plate
_exptl_crystal_F_000 1596
_exptl_crystal_size_max 0.35
_exptl_crystal_size_mid 0.30
_exptl_crystal_size_min 0.10
_refine_diff_density_max 0.969
_refine_diff_density_min -0.615
_refine_diff_density_rms 0.072
_refine_ls_extinction_method none
_refine_ls_goodness_of_fit_ref 1.033
_refine_ls_hydrogen_treatment 'refined as riding atoms'
_refine_ls_matrix_type full
_refine_ls_number_parameters 440
_refine_ls_number_reflns 9163
_refine_ls_number_restraints 0
_refine_ls_restrained_S_all 1.033
_refine_ls_R_factor_all 0.0645
_refine_ls_R_factor_gt 0.0437
_refine_ls_shift/su_max 0.000
_refine_ls_shift/su_mean 0.000
_refine_ls_structure_factor_coef Fsqd
_refine_ls_weighting_details 'calc w=1/[\s^2^(Fo^2^)+(0.0371P)^2^+4.1198P] where P=(Fo^2^+2Fc^2^)/3'
_refine_ls_weighting_scheme calc
_refine_ls_wR_factor_gt 0.0969
_refine_ls_wR_factor_ref 0.1056
_reflns_number_gt 7103
_reflns_number_total 9163
_reflns_threshold_expression >2sigma(I)
_cod_data_source_file b314347c.txt
_cod_data_source_block tam1603
_cod_original_sg_symbol_H-M P21/c
_cod_database_code 7013772

loop_
_symmetry_equiv_pos_as_xyz
'x, y, z'
'-x, y+1/2, -z+1/2'
'-x, -y, -z'
'x, -y-1/2, z-1/2'

loop_
_atom_site_label
_atom_site_type_symbol
_atom_site_fract_x
_atom_site_fract_y
_atom_site_fract_z
_atom_site_U_iso_or_equiv
_atom_site_adp_type
_atom_site_occupancy
_atom_site_symmetry_multiplicity
_atom_site_calc_flag
_atom_site_refinement_flags
_atom_site_disorder_assembly
_atom_site_disorder_group
Mo Mo 0.196647(11) 0.031177(13) 0.235453(14) 0.02087(7) Uani 1 1 d . . .
C1 C 0.24303(15) 0.03858(17) 0.08631(17) 0.0287(5) Uani 1 1 d . . .
C2 C 0.24822(15) -0.04711(17) 0.11974(18) 0.0298(6) Uani 1 1 d . . .
H2 H 0.2987 -0.0735 0.1110 0.036 Uiso 1 1 calc R . .
C3 C 0.19200(15) -0.10107(17) 0.16390(18) 0.0293(6) Uani 1 1 d . . .
C4 C 0.11329(15) -0.07648(16) 0.18750(18) 0.0276(5) Uani 1 1 d . . .
H4 H 0.0849 -0.1198 0.2191 0.033 Uiso 1 1 calc R . .
C5 C 0.06900(14) 0.00054(17) 0.17286(17) 0.0246(5) Uani 1 1 d . . .
C6 C 0.10039(14) 0.07628(17) 0.13422(16) 0.0266(5) Uani 1 1 d . . .
H6 H 0.0650 0.1241 0.1339 0.032 Uiso 1 1 calc R . .
C7 C 0.17577(15) 0.09275(18) 0.09597(17) 0.0291(5) Uani 1 1 d . . .
H7 H 0.1823 0.1495 0.0730 0.035 Uiso 1 1 calc R . .
C8 C 0.21045(16) 0.15903(17) 0.32097(18) 0.0307(6) Uani 1 1 d . . .
C9 C 0.28822(15) 0.12800(17) 0.30410(18) 0.0302(6) Uani 1 1 d . . .
H9 H 0.3244 0.1638 0.2724 0.036 Uiso 1 1 calc R . .
C10 C 0.31347(15) 0.04592(17) 0.33277(18) 0.0293(6) Uani 1 1 d . . .
C11 C 0.25779(16) -0.00792(18) 0.37708(18) 0.0322(6) Uani 1 1 d . . .
H11 H 0.2728 -0.0651 0.3931 0.039 Uiso 1 1 calc R . .
C12 C 0.18054(16) 0.02173(19) 0.39789(17) 0.0333(6) Uani 1 1 d . . .
C13 C 0.15772(16) 0.10462(18) 0.36839(18) 0.0315(6) Uani 1 1 d . . .
H13 H 0.1054 0.1246 0.3807 0.038 Uiso 1 1 calc R . .
C14 C 0.31480(16) 0.07511(19) 0.03322(19) 0.0354(6) Uani 1 1 d . . .
C15 C 0.3215(3) 0.1719(2) 0.0382(3) 0.0787(14) Uani 1 1 d . . .
H15A H 0.3284 0.1897 0.1030 0.118 Uiso 1 1 calc R . .
H15B H 0.2726 0.1979 0.0114 0.118 Uiso 1 1 calc R . .
H15C H 0.3677 0.1909 0.0034 0.118 Uiso 1 1 calc R . .
C16 C 0.3947(2) 0.0380(3) 0.0642(4) 0.0925(17) Uani 1 1 d . . .
H16A H 0.4369 0.0619 0.0261 0.139 Uiso 1 1 calc R . .
H16B H 0.3935 -0.0246 0.0574 0.139 Uiso 1 1 calc R . .
H16C H 0.4057 0.0528 0.1293 0.139 Uiso 1 1 calc R . .
C17 C 0.2970(3) 0.0495(3) -0.0672(2) 0.0794(14) Uani 1 1 d . . .
H17A H 0.3406 0.0691 -0.1058 0.119 Uiso 1 1 calc R . .
H17B H 0.2466 0.0761 -0.0888 0.119 Uiso 1 1 calc R . .
H17C H 0.2922 -0.0132 -0.0716 0.119 Uiso 1 1 calc R . .
C18 C 0.21675(17) -0.19500(17) 0.1863(2) 0.0373(6) Uani 1 1 d . . .
C19 C 0.30684(19) -0.2080(2) 0.1912(3) 0.0549(9) Uani 1 1 d . . .
H19A H 0.3189 -0.2677 0.2082 0.082 Uiso 1 1 calc R . .
H19B H 0.3308 -0.1693 0.2379 0.082 Uiso 1 1 calc R . .
H19C H 0.3290 -0.1954 0.1307 0.082 Uiso 1 1 calc R . .
C20 C 0.1803(3) -0.2485(2) 0.1066(3) 0.0723(12) Uani 1 1 d . . .
H20A H 0.2000 -0.2273 0.0477 0.108 Uiso 1 1 calc R . .
H20B H 0.1218 -0.2437 0.1065 0.108 Uiso 1 1 calc R . .
H20C H 0.1958 -0.3089 0.1148 0.108 Uiso 1 1 calc R . .
C21 C 0.1850(2) -0.2277(2) 0.2786(3) 0.0607(10) Uani 1 1 d . . .
H21A H 0.2043 -0.2864 0.2900 0.091 Uiso 1 1 calc R . .
H21B H 0.1263 -0.2274 0.2757 0.091 Uiso 1 1 calc R . .
H21C H 0.2042 -0.1900 0.3289 0.091 Uiso 1 1 calc R . .
C22 C -0.01979(15) 0.00473(18) 0.20108(19) 0.0313(6) Uani 1 1 d . . .
C23 C -0.06787(19) 0.0159(3) 0.1092(2) 0.0568(10) Uani 1 1 d . . .
H23A H -0.0575 -0.0329 0.0684 0.085 Uiso 1 1 calc R . .
H23B H -0.0515 0.0693 0.0791 0.085 Uiso 1 1 calc R . .
H23C H -0.1252 0.0185 0.1216 0.085 Uiso 1 1 calc R . .
C24 C -0.04747(18) -0.0775(2) 0.2473(3) 0.0517(9) Uani 1 1 d . . .
H24A H -0.0166 -0.0863 0.3053 0.077 Uiso 1 1 calc R . .
H24B H -0.0391 -0.1264 0.2059 0.077 Uiso 1 1 calc R . .
H24C H -0.1045 -0.0729 0.2605 0.077 Uiso 1 1 calc R . .
C25 C -0.03698(17) 0.0806(2) 0.2644(2) 0.0409(7) Uani 1 1 d . . .
H25A H -0.0947 0.0841 0.2741 0.061 Uiso 1 1 calc R . .
H25B H -0.0187 0.1339 0.2357 0.061 Uiso 1 1 calc R . .
H25C H -0.0086 0.0725 0.3241 0.061 Uiso 1 1 calc R . .
C26 C 0.1849(2) 0.24768(19) 0.2914(2) 0.0482(8) Uani 1 1 d . . .
H26A H 0.1355 0.2440 0.2533 0.072 Uiso 1 1 calc R . .
H26B H 0.2271 0.2741 0.2554 0.072 Uiso 1 1 calc R . .
H26C H 0.1753 0.2828 0.3463 0.072 Uiso 1 1 calc R . .
C27 C 0.39792(16) 0.0164(2) 0.3202(2) 0.0431(7) Uani 1 1 d . . .
H27A H 0.4271 0.0601 0.2859 0.065 Uiso 1 1 calc R . .
H27B H 0.3975 -0.0378 0.2857 0.065 Uiso 1 1 calc R . .
H27C H 0.4243 0.0077 0.3810 0.065 Uiso 1 1 calc R . .
C28 C 0.1251(2) -0.0333(2) 0.4532(2) 0.0491(8) Uani 1 1 d . . .
H28A H 0.1372 -0.0252 0.5194 0.074 Uiso 1 1 calc R . .
H28B H 0.1327 -0.0939 0.4369 0.074 Uiso 1 1 calc R . .
H28C H 0.0695 -0.0166 0.4392 0.074 Uiso 1 1 calc R . .
B1 B 0.0419(2) 0.2246(2) 0.5271(2) 0.0428(8) Uani 1 1 d . . .
F11 F 0.03690(18) 0.28990(18) 0.46510(17) 0.0974(9) Uani 1 1 d . . .
F12 F 0.12174(14) 0.21383(17) 0.54995(19) 0.0878(8) Uani 1 1 d . . .
F13 F 0.00210(15) 0.24571(14) 0.60488(15) 0.0774(7) Uani 1 1 d . . .
F14 F 0.01137(13) 0.15030(14) 0.48951(16) 0.0719(7) Uani 1 1 d . . .
B2 B 0.4621(2) 0.2987(2) 0.2859(2) 0.0402(8) Uani 1 1 d . . .
F21 F 0.4808(2) 0.3340(2) 0.37067(17) 0.1104(11) Uani 1 1 d . . .
F22 F 0.38169(14) 0.30541(18) 0.2704(2) 0.1070(10) Uani 1 1 d . . .
F23 F 0.50043(15) 0.34730(15) 0.22302(17) 0.0815(7) Uani 1 1 d . . .
F24 F 0.48671(16) 0.21513(14) 0.28122(17) 0.0823(7) Uani 1 1 d . . .
C29 C 0.5830(2) 0.1932(3) 0.5328(2) 0.0575(10) Uani 1 1 d . . .
C30 C 0.5036(3) 0.1555(3) 0.5087(3) 0.0746(12) Uani 1 1 d . . .
H30A H 0.4841 0.1786 0.4491 0.112 Uiso 1 1 calc R . .
H30B H 0.4658 0.1702 0.5568 0.112 Uiso 1 1 calc R . .
H30C H 0.5084 0.0929 0.5044 0.112 Uiso 1 1 calc R . .
C31 C 0.5854(3) 0.2841(3) 0.5634(3) 0.0687(11) Uani 1 1 d . . .
H31A H 0.5551 0.2903 0.6201 0.103 Uiso 1 1 calc R . .
H31B H 0.5615 0.3207 0.5148 0.103 Uiso 1 1 calc R . .
H31C H 0.6411 0.3014 0.5756 0.103 Uiso 1 1 calc R . .
O32 O 0.6437(2) 0.1513(2) 0.5267(2) 0.0922(11) Uani 1 1 d . . .
C33 C 0.6994(2) 0.0077(3) 0.3157(3) 0.0635(11) Uani 1 1 d . . .
C34 C 0.7066(3) -0.0642(4) 0.3831(3) 0.0981(17) Uani 1 1 d . . .
H34A H 0.7632 -0.0743 0.3991 0.147 Uiso 1 1 calc R . .
H34B H 0.6832 -0.1164 0.3555 0.147 Uiso 1 1 calc R . .
H34C H 0.6780 -0.0494 0.4391 0.147 Uiso 1 1 calc R . .
C35 C 0.6179(2) 0.0376(3) 0.2900(4) 0.0822(14) Uani 1 1 d . . .
H35A H 0.5947 0.0669 0.3430 0.123 Uiso 1 1 calc R . .
H35B H 0.5845 -0.0118 0.2722 0.123 Uiso 1 1 calc R . .
H35C H 0.6204 0.0776 0.2378 0.123 Uiso 1 1 calc R . .
O36 O 0.75677(19) 0.0401(2) 0.2824(3) 0.1146(14) Uani 1 1 d . . .

loop_
_atom_site_aniso_label
_atom_site_aniso_U_11
_atom_site_aniso_U_22
_atom_site_aniso_U_33
_atom_site_aniso_U_23
_atom_site_aniso_U_13
_atom_site_aniso_U_12
Mo 0.01731(10) 0.01902(11) 0.02633(12) -0.00104(8) 0.00165(7) -0.00088(8)
C1 0.0251(12) 0.0355(15) 0.0259(12) -0.0038(11) 0.0063(10) -0.0048(11)
C2 0.0236(13) 0.0289(14) 0.0375(14) -0.0090(11) 0.0095(10) -0.0013(10)
C3 0.0244(13) 0.0261(13) 0.0377(14) -0.0089(11) 0.0037(10) -0.0022(10)
C4 0.0250(13) 0.0216(13) 0.0364(14) -0.0042(10) 0.0039(10) -0.0061(10)
C5 0.0189(12) 0.0270(12) 0.0279(12) -0.0055(10) -0.0003(9) -0.0041(10)
C6 0.0223(12) 0.0303(14) 0.0270(13) 0.0030(10) -0.0026(9) 0.0006(10)
C7 0.0275(13) 0.0305(14) 0.0291(13) 0.0031(11) 0.0011(10) -0.0062(11)
C8 0.0310(14) 0.0249(13) 0.0358(14) -0.0100(11) -0.0037(11) 0.0006(11)
C9 0.0263(13) 0.0289(14) 0.0351(14) -0.0029(11) -0.0040(10) -0.0069(11)
C10 0.0237(13) 0.0283(14) 0.0355(14) -0.0019(11) -0.0058(10) -0.0009(10)
C11 0.0328(14) 0.0307(14) 0.0327(14) 0.0046(11) -0.0069(11) -0.0008(11)
C12 0.0331(14) 0.0423(17) 0.0243(13) -0.0016(11) -0.0012(10) -0.0060(12)
C13 0.0268(13) 0.0371(16) 0.0308(14) -0.0112(11) 0.0008(10) 0.0002(11)
C14 0.0290(14) 0.0408(17) 0.0371(15) -0.0010(12) 0.0131(11) -0.0080(12)
C15 0.071(3) 0.051(2) 0.117(4) -0.013(2) 0.056(3) -0.029(2)
C16 0.032(2) 0.125(4) 0.122(4) 0.056(3) 0.029(2) 0.001(2)
C17 0.084(3) 0.113(4) 0.042(2) -0.010(2) 0.0265(19) -0.054(3)
C18 0.0320(15) 0.0222(14) 0.0581(18) -0.0071(12) 0.0065(13) 0.0009(11)
C19 0.0383(18) 0.0363(18) 0.090(3) 0.0091(17) 0.0080(17) 0.0081(14)
C20 0.087(3) 0.0339(19) 0.095(3) -0.0255(19) -0.025(2) 0.0046(19)
C21 0.066(2) 0.0328(18) 0.085(3) 0.0146(18) 0.025(2) 0.0070(16)
C22 0.0192(12) 0.0335(14) 0.0412(15) -0.0035(12) 0.0030(10) -0.0020(11)
C23 0.0266(16) 0.092(3) 0.051(2) -0.0067(19) -0.0056(13) -0.0043(17)
C24 0.0289(16) 0.0414(19) 0.086(3) 0.0009(17) 0.0209(15) -0.0083(13)
C25 0.0263(14) 0.0397(18) 0.0574(19) -0.0093(14) 0.0105(12) -0.0025(12)
C26 0.0502(19) 0.0270(16) 0.067(2) -0.0101(14) -0.0049(16) 0.0054(14)
C27 0.0209(13) 0.0460(19) 0.062(2) 0.0015(15) -0.0066(13) 0.0037(12)
C28 0.0495(19) 0.059(2) 0.0388(17) 0.0093(15) 0.0071(14) -0.0119(16)
B1 0.047(2) 0.0381(19) 0.0439(19) -0.0106(15) 0.0124(15) -0.0124(16)
F11 0.129(2) 0.091(2) 0.0716(16) 0.0333(14) 0.0014(15) -0.0236(17)
F12 0.0578(15) 0.0836(18) 0.121(2) -0.0328(16) -0.0122(13) -0.0045(13)
F13 0.1115(19) 0.0530(13) 0.0706(14) -0.0217(11) 0.0493(13) -0.0144(13)
F14 0.0630(14) 0.0650(14) 0.0896(16) -0.0440(12) 0.0357(11) -0.0331(11)
B2 0.0379(18) 0.046(2) 0.0371(18) 0.0058(15) 0.0054(14) 0.0015(15)
F21 0.153(3) 0.120(2) 0.0577(15) -0.0220(15) -0.0149(16) 0.042(2)
F22 0.0450(14) 0.0792(19) 0.196(3) 0.0178(19) -0.0137(16) -0.0142(13)
F23 0.0921(18) 0.0613(15) 0.0933(17) 0.0162(13) 0.0399(14) -0.0150(13)
F24 0.110(2) 0.0444(13) 0.0939(17) 0.0090(12) 0.0297(14) 0.0179(13)
C29 0.067(2) 0.065(2) 0.0401(18) 0.0262(17) 0.0055(16) 0.022(2)
C30 0.100(4) 0.070(3) 0.053(2) 0.010(2) -0.014(2) 0.005(3)
C31 0.070(3) 0.070(3) 0.066(2) 0.010(2) 0.010(2) 0.000(2)
O32 0.088(2) 0.099(2) 0.090(2) 0.0403(18) 0.0133(17) 0.052(2)
C33 0.041(2) 0.065(3) 0.086(3) -0.039(2) 0.0142(18) -0.0144(18)
C34 0.087(4) 0.131(5) 0.075(3) -0.016(3) -0.020(3) -0.015(3)
C35 0.050(2) 0.061(3) 0.136(4) -0.024(3) 0.017(2) -0.001(2)
O36 0.0491(19) 0.119(3) 0.178(4) -0.022(3) 0.040(2) -0.0303(19)

loop_
_atom_type_symbol
_atom_type_description
_atom_type_scat_dispersion_real
_atom_type_scat_dispersion_imag
_atom_type_scat_source
C C 0.0033 0.0016 'International Tables Vol C Tables 4.2.6.8 and 6.1.1.4'
H H 0.0000 0.0000 'International Tables Vol C Tables 4.2.6.8 and 6.1.1.4'
B B 0.0013 0.0007 'International Tables Vol C Tables 4.2.6.8 and 6.1.1.4'
F F 0.0171 0.0103 'International Tables Vol C Tables 4.2.6.8 and 6.1.1.4'
O O 0.0106 0.0060 'International Tables Vol C Tables 4.2.6.8 and 6.1.1.4'
Mo Mo -1.6832 0.6857 'International Tables Vol C Tables 4.2.6.8 and 6.1.1.4'

loop_
_geom_angle_atom_site_label_1
_geom_angle_atom_site_label_2
_geom_angle_atom_site_label_3
_geom_angle
_geom_angle_site_symmetry_1
_geom_angle_site_symmetry_3
_geom_angle_publ_flag
C7 Mo C6 36.61(9) . . ?
C7 Mo C2 67.56(10) . . ?
C6 Mo C2 88.15(9) . . ?
C7 Mo C4 87.90(9) . . ?
C6 Mo C4 67.20(9) . . ?
C2 Mo C4 67.75(9) . . ?
C7 Mo C3 88.59(10) . . ?
C6 Mo C3 88.44(9) . . ?
C2 Mo C3 36.38(9) . . ?
C4 Mo C3 36.18(9) . . ?
C7 Mo C1 36.07(9) . . ?
C6 Mo C1 68.43(9) . . ?
C2 Mo C1 36.11(9) . . ?
C4 Mo C1 88.40(9) . . ?
C3 Mo C1 68.53(9) . . ?
C7 Mo C11 161.12(9) . . ?
C6 Mo C11 158.90(10) . . ?
C2 Mo C11 109.95(10) . . ?
C4 Mo C11 108.82(10) . . ?
C3 Mo C11 99.71(10) . . ?
C1 Mo C11 132.66(10) . . ?
C7 Mo C5 68.01(9) . . ?
C6 Mo C5 35.73(9) . . ?
C2 Mo C5 88.15(9) . . ?
C4 Mo C5 35.83(9) . . ?
C3 Mo C5 68.07(9) . . ?
C1 Mo C5 88.68(9) . . ?
C11 Mo C5 130.83(9) . . ?
C7 Mo C13 119.20(10) . . ?
C6 Mo C13 99.80(9) . . ?
C2 Mo C13 172.04(10) . . ?
C4 Mo C13 115.23(9) . . ?
C3 Mo C13 142.84(10) . . ?
C1 Mo C13 147.98(10) . . ?
C11 Mo C13 62.24(10) . . ?
C5 Mo C13 98.27(9) . . ?
C7 Mo C9 100.80(9) . . ?
C6 Mo C9 121.23(9) . . ?
C2 Mo C9 113.60(9) . . ?
C4 Mo C9 171.08(9) . . ?
C3 Mo C9 140.92(9) . . ?
C1 Mo C9 97.44(9) . . ?
C11 Mo C9 62.28(9) . . ?
C5 Mo C9 150.39(9) . . ?
C13 Mo C9 62.23(9) . . ?
C7 Mo C8 96.97(10) . . ?
C6 Mo C8 97.76(9) . . ?
C2 Mo C8 144.27(9) . . ?
C4 Mo C8 146.47(9) . . ?
C3 Mo C8 173.73(9) . . ?
C1 Mo C8 114.68(10) . . ?
C11 Mo C8 74.12(10) . . ?
C5 Mo C8 116.71(9) . . ?
C13 Mo C8 35.06(9) . . ?
C9 Mo C8 35.07(9) . . ?
C7 Mo C12 153.23(10) . . ?
C6 Mo C12 124.12(9) . . ?
C2 Mo C12 139.03(10) . . ?
C4 Mo C12 99.73(9) . . ?
C3 Mo C12 112.67(10) . . ?
C1 Mo C12 166.95(9) . . ?
C11 Mo C12 34.82(10) . . ?
C5 Mo C12 103.90(9) . . ?
C13 Mo C12 34.67(10) . . ?
C9 Mo C12 73.36(9) . . ?
C8 Mo C12 62.91(10) . . ?
C7 Mo C10 126.17(9) . . ?
C6 Mo C10 155.43(9) . . ?
C2 Mo C10 99.49(9) . . ?
C4 Mo C10 137.27(9) . . ?
C3 Mo C10 111.54(9) . . ?
C1 Mo C10 104.69(9) . . ?
C11 Mo C10 34.95(9) . . ?
C5 Mo C10 165.62(9) . . ?
C13 Mo C10 73.25(9) . . ?
C9 Mo C10 34.52(9) . . ?
C8 Mo C10 62.75(9) . . ?
C12 Mo C10 62.47(9) . . ?
C7 C1 C2 124.5(2) . . ?
C7 C1 C14 117.3(2) . . ?
C2 C1 C14 118.2(2) . . ?
C7 C1 Mo 69.42(14) . . ?
C2 C1 Mo 69.83(14) . . ?
C14 C1 Mo 139.86(18) . . ?
C1 C2 C3 132.2(2) . . ?
C1 C2 Mo 74.07(14) . . ?
C3 C2 Mo 73.41(14) . . ?
C4 C3 C2 125.2(2) . . ?
C4 C3 C18 116.5(2) . . ?
C2 C3 C18 118.3(2) . . ?
C4 C3 Mo 70.77(14) . . ?
C2 C3 Mo 70.21(14) . . ?
C18 C3 Mo 138.00(19) . . ?
C5 C4 C3 132.3(2) . . ?
C5 C4 Mo 74.68(14) . . ?
C3 C4 Mo 73.05(14) . . ?
C6 C5 C4 124.4(2) . . ?
C6 C5 C22 116.0(2) . . ?
C4 C5 C22 119.6(2) . . ?
C6 C5 Mo 68.77(13) . . ?
C4 C5 Mo 69.49(13) . . ?
C22 C5 Mo 139.21(17) . . ?
C5 C6 C7 130.7(2) . . ?
C5 C6 Mo 75.51(14) . . ?
C7 C6 Mo 71.56(14) . . ?
C6 C7 C1 130.6(2) . . ?
C6 C7 Mo 71.83(14) . . ?
C1 C7 Mo 74.51(15) . . ?
C13 C8 C9 118.0(2) . . ?
C13 C8 C26 120.7(3) . . ?
C9 C8 C26 121.3(3) . . ?
C13 C8 Mo 72.29(14) . . ?
C9 C8 Mo 72.33(14) . . ?
C26 C8 Mo 127.24(19) . . ?
C10 C9 C8 121.9(2) . . ?
C10 C9 Mo 74.18(14) . . ?
C8 C9 Mo 72.60(14) . . ?
C9 C10 C11 118.4(2) . . ?
C9 C10 C27 121.2(2) . . ?
C11 C10 C27 120.4(2) . . ?
C9 C10 Mo 71.31(14) . . ?
C11 C10 Mo 70.91(14) . . ?
C27 C10 Mo 131.01(19) . . ?
C12 C11 C10 121.3(3) . . ?
C12 C11 Mo 73.97(15) . . ?
C10 C11 Mo 74.14(15) . . ?
C13 C12 C11 118.4(2) . . ?
C13 C12 C28 121.1(3) . . ?
C11 C12 C28 120.5(3) . . ?
C13 C12 Mo 71.43(15) . . ?
C11 C12 Mo 71.21(15) . . ?
C28 C12 Mo 130.44(19) . . ?
C12 C13 C8 121.9(2) . . ?
C12 C13 Mo 73.90(15) . . ?
C8 C13 Mo 72.65(14) . . ?
C16 C14 C15 107.6(3) . . ?
C16 C14 C17 109.2(3) . . ?
C15 C14 C17 108.5(3) . . ?
C16 C14 C1 113.8(3) . . ?
C15 C14 C1 113.5(2) . . ?
C17 C14 C1 104.1(2) . . ?
C19 C18 C20 109.5(3) . . ?
C19 C18 C21 106.4(3) . . ?
C20 C18 C21 109.5(3) . . ?
C19 C18 C3 113.2(2) . . ?
C20 C18 C3 105.0(3) . . ?
C21 C18 C3 113.3(2) . . ?
C24 C22 C25 108.8(2) . . ?
C24 C22 C23 108.4(3) . . ?
C25 C22 C23 109.1(3) . . ?
C24 C22 C5 112.7(2) . . ?
C25 C22 C5 112.9(2) . . ?
C23 C22 C5 104.8(2) . . ?
F11 B1 F13 110.0(3) . . ?
F11 B1 F14 110.8(3) . . ?
F13 B1 F14 110.2(3) . . ?
F11 B1 F12 106.9(3) . . ?
F13 B1 F12 109.0(3) . . ?
F14 B1 F12 109.9(3) . . ?
F23 B2 F22 109.3(3) . . ?
F23 B2 F24 110.3(3) . . ?
F22 B2 F24 111.3(3) . . ?
F23 B2 F21 106.0(3) . . ?
F22 B2 F21 108.3(3) . . ?
F24 B2 F21 111.4(3) . . ?
O32 C29 C30 121.1(4) . . ?
O32 C29 C31 121.3(4) . . ?
C30 C29 C31 117.6(3) . . ?
O36 C33 C35 120.7(5) . . ?
O36 C33 C34 122.1(4) . . ?
C35 C33 C34 117.2(4) . . ?

loop_
_geom_bond_atom_site_label_1
_geom_bond_atom_site_label_2
_geom_bond_distance
_geom_bond_site_symmetry_2
_geom_bond_publ_flag
Mo C7 2.249(3) . ?
Mo C6 2.253(2) . ?
Mo C2 2.260(2) . ?
Mo C4 2.272(2) . ?
Mo C3 2.302(2) . ?
Mo C1 2.316(2) . ?
Mo C11 2.340(3) . ?
Mo C5 2.340(2) . ?
Mo C13 2.344(3) . ?
Mo C9 2.345(2) . ?
Mo C8 2.349(2) . ?
Mo C12 2.376(3) . ?
Mo C10 2.382(2) . ?
C1 C7 1.415(4) . ?
C1 C2 1.419(4) . ?
C1 C14 1.551(3) . ?
C2 C3 1.425(4) . ?
C3 C4 1.421(3) . ?
C3 C18 1.550(4) . ?
C4 C5 1.420(4) . ?
C5 C6 1.411(4) . ?
C5 C22 1.552(3) . ?
C6 C7 1.414(3) . ?
C8 C13 1.414(4) . ?
C8 C9 1.414(4) . ?
C8 C26 1.501(4) . ?
C9 C10 1.403(4) . ?
C10 C11 1.419(4) . ?
C10 C27 1.500(4) . ?
C11 C12 1.412(4) . ?
C12 C13 1.407(4) . ?
C12 C28 1.508(4) . ?
C14 C16 1.510(5) . ?
C14 C15 1.511(5) . ?
C14 C17 1.526(4) . ?
C18 C19 1.518(4) . ?
C18 C20 1.532(4) . ?
C18 C21 1.537(5) . ?
C22 C24 1.522(4) . ?
C22 C25 1.526(4) . ?
C22 C23 1.541(4) . ?
B1 F11 1.355(4) . ?
B1 F13 1.364(4) . ?
B1 F14 1.369(4) . ?
B1 F12 1.374(4) . ?
B2 F23 1.358(4) . ?
B2 F22 1.359(4) . ?
B2 F24 1.365(4) . ?
B2 F21 1.370(4) . ?
C29 O32 1.211(4) . ?
C29 C30 1.482(6) . ?
C29 C31 1.482(6) . ?
C33 O36 1.197(5) . ?
C33 C35 1.475(6) . ?
C33 C34 1.485(7) . ?

loop_
_geom_torsion_atom_site_label_1
_geom_torsion_atom_site_label_2
_geom_torsion_atom_site_label_3
_geom_torsion_atom_site_label_4
_geom_torsion
_geom_torsion_site_symmetry_1
_geom_torsion_site_symmetry_2
_geom_torsion_site_symmetry_3
_geom_torsion_site_symmetry_4
_geom_torsion_publ_flag
C6 Mo C1 C7 22.57(15) . . . . ?
C2 Mo C1 C7 141.4(2) . . . . ?
C4 Mo C1 C7 88.63(16) . . . . ?
C3 Mo C1 C7 119.69(16) . . . . ?
C11 Mo C1 C7 -156.97(15) . . . . ?
C5 Mo C1 C7 52.79(15) . . . . ?
C13 Mo C1 C7 -50.8(2) . . . . ?
C9 Mo C1 C7 -98.14(15) . . . . ?
C8 Mo C1 C7 -66.18(17) . . . . ?
C12 Mo C1 C7 -142.5(4) . . . . ?
C10 Mo C1 C7 -132.57(15) . . . . ?
C7 Mo C1 C2 -141.4(2) . . . . ?
C6 Mo C1 C2 -118.88(16) . . . . ?
C4 Mo C1 C2 -52.82(15) . . . . ?
C3 Mo C1 C2 -21.76(15) . . . . ?
C11 Mo C1 C2 61.58(19) . . . . ?
C5 Mo C1 C2 -88.66(15) . . . . ?
C13 Mo C1 C2 167.78(16) . . . . ?
C9 Mo C1 C2 120.41(15) . . . . ?
C8 Mo C1 C2 152.37(14) . . . . ?
C12 Mo C1 C2 76.1(5) . . . . ?
C10 Mo C1 C2 85.98(16) . . . . ?
C7 Mo C1 C14 108.4(3) . . . . ?
C6 Mo C1 C14 131.0(3) . . . . ?
C2 Mo C1 C14 -110.2(3) . . . . ?
C4 Mo C1 C14 -163.0(3) . . . . ?
C3 Mo C1 C14 -131.9(3) . . . . ?
C11 Mo C1 C14 -48.6(3) . . . . ?
C5 Mo C1 C14 161.2(3) . . . . ?
C13 Mo C1 C14 57.6(4) . . . . ?
C9 Mo C1 C14 10.2(3) . . . . ?
C8 Mo C1 C14 42.2(3) . . . . ?
C12 Mo C1 C14 -34.1(6) . . . . ?
C10 Mo C1 C14 -24.2(3) . . . . ?
C7 C1 C2 C3 3.7(5) . . . . ?
C14 C1 C2 C3 -174.6(3) . . . . ?
Mo C1 C2 C3 48.8(3) . . . . ?
C7 C1 C2 Mo -45.0(2) . . . . ?
C14 C1 C2 Mo 136.6(2) . . . . ?
C7 Mo C2 C1 23.39(14) . . . . ?
C6 Mo C2 C1 54.56(15) . . . . ?
C4 Mo C2 C1 120.63(17) . . . . ?
C3 Mo C2 C1 144.4(2) . . . . ?
C11 Mo C2 C1 -136.52(15) . . . . ?
C5 Mo C2 C1 90.31(15) . . . . ?
C13 Mo C2 C1 -125.8(7) . . . . ?
C9 Mo C2 C1 -68.94(17) . . . . ?
C8 Mo C2 C1 -46.2(2) . . . . ?
C12 Mo C2 C1 -160.47(15) . . . . ?
C10 Mo C2 C1 -101.95(15) . . . . ?
C7 Mo C2 C3 -121.05(17) . . . . ?
C6 Mo C2 C3 -89.87(16) . . . . ?
C4 Mo C2 C3 -23.80(15) . . . . ?
C1 Mo C2 C3 -144.4(2) . . . . ?
C11 Mo C2 C3 79.04(17) . . . . ?
C5 Mo C2 C3 -54.13(16) . . . . ?
C13 Mo C2 C3 89.8(7) . . . . ?
C9 Mo C2 C3 146.62(15) . . . . ?
C8 Mo C2 C3 169.39(16) . . . . ?
C12 Mo C2 C3 55.1(2) . . . . ?
C10 Mo C2 C3 113.62(16) . . . . ?
C1 C2 C3 C4 -2.0(5) . . . . ?
Mo C2 C3 C4 47.0(2) . . . . ?
C1 C2 C3 C18 176.3(3) . . . . ?
Mo C2 C3 C18 -134.7(2) . . . . ?
C1 C2 C3 Mo -49.0(3) . . . . ?
C7 Mo C3 C4 -88.36(16) . . . . ?
C6 Mo C3 C4 -51.74(16) . . . . ?
C2 Mo C3 C4 -140.7(2) . . . . ?
C1 Mo C3 C4 -119.14(17) . . . . ?
C11 Mo C3 C4 108.69(16) . . . . ?
C5 Mo C3 C4 -21.56(15) . . . . ?
C13 Mo C3 C4 52.5(2) . . . . ?
C9 Mo C3 C4 166.15(15) . . . . ?
C8 Mo C3 C4 119.0(8) . . . . ?
C12 Mo C3 C4 74.90(17) . . . . ?
C10 Mo C3 C4 142.95(15) . . . . ?
C7 Mo C3 C2 52.39(16) . . . . ?
C6 Mo C3 C2 89.01(16) . . . . ?
C4 Mo C3 C2 140.7(2) . . . . ?
C1 Mo C3 C2 21.61(15) . . . . ?
C11 Mo C3 C2 -110.57(16) . . . . ?
C5 Mo C3 C2 119.18(17) . . . . ?
C13 Mo C3 C2 -166.75(16) . . . . ?
C9 Mo C3 C2 -53.1(2) . . . . ?
C8 Mo C3 C2 -100.2(8) . . . . ?
C12 Mo C3 C2 -144.36(16) . . . . ?
C10 Mo C3 C2 -76.30(17) . . . . ?
C7 Mo C3 C18 163.0(3) . . . . ?
C6 Mo C3 C18 -160.4(3) . . . . ?
C2 Mo C3 C18 110.6(3) . . . . ?
C4 Mo C3 C18 -108.6(3) . . . . ?
C1 Mo C3 C18 132.2(3) . . . . ?
C11 Mo C3 C18 0.1(3) . . . . ?
C5 Mo C3 C18 -130.2(3) . . . . ?
C13 Mo C3 C18 -56.1(3) . . . . ?
C9 Mo C3 C18 57.5(3) . . . . ?
C8 Mo C3 C18 10.4(10) . . . . ?
C12 Mo C3 C18 -33.7(3) . . . . ?
C10 Mo C3 C18 34.3(3) . . . . ?
C2 C3 C4 C5 2.6(4) . . . . ?
C18 C3 C4 C5 -175.7(3) . . . . ?
Mo C3 C4 C5 49.4(3) . . . . ?
C2 C3 C4 Mo -46.8(2) . . . . ?
C18 C3 C4 Mo 134.9(2) . . . . ?
C7 Mo C4 C5 -53.89(15) . . . . ?
C6 Mo C4 C5 -22.75(14) . . . . ?
C2 Mo C4 C5 -120.46(17) . . . . ?
C3 Mo C4 C5 -144.4(2) . . . . ?
C1 Mo C4 C5 -89.97(15) . . . . ?
C11 Mo C4 C5 135.06(15) . . . . ?
C13 Mo C4 C5 67.61(16) . . . . ?
C9 Mo C4 C5 139.0(6) . . . . ?
C8 Mo C4 C5 45.6(2) . . . . ?
C12 Mo C4 C5 100.30(15) . . . . ?
C10 Mo C4 C5 159.94(15) . . . . ?
C7 Mo C4 C3 90.49(16) . . . . ?
C6 Mo C4 C3 121.63(17) . . . . ?
C2 Mo C4 C3 23.92(15) . . . . ?
C1 Mo C4 C3 54.41(16) . . . . ?
C11 Mo C4 C3 -80.56(17) . . . . ?
C5 Mo C4 C3 144.4(2) . . . . ?
C13 Mo C4 C3 -148.02(15) . . . . ?
C9 Mo C4 C3 -76.7(6) . . . . ?
C8 Mo C4 C3 -170.04(17) . . . . ?
C12 Mo C4 C3 -115.32(16) . . . . ?
C10 Mo C4 C3 -55.7(2) . . . . ?
C3 C4 C5 C6 -5.3(4) . . . . ?
Mo C4 C5 C6 43.6(2) . . . . ?
C3 C4 C5 C22 175.3(3) . . . . ?
Mo C4 C5 C22 -135.8(2) . . . . ?
C3 C4 C5 Mo -48.9(3) . . . . ?
C7 Mo C5 C6 -22.91(15) . . . . ?
C2 Mo C5 C6 -89.41(16) . . . . ?
C4 Mo C5 C6 -142.4(2) . . . . ?
C3 Mo C5 C6 -120.62(17) . . . . ?
C1 Mo C5 C6 -53.29(15) . . . . ?
C11 Mo C5 C6 155.55(15) . . . . ?
C13 Mo C5 C6 95.32(16) . . . . ?
C9 Mo C5 C6 49.5(2) . . . . ?
C8 Mo C5 C6 63.84(17) . . . . ?
C12 Mo C5 C6 130.21(15) . . . . ?
C10 Mo C5 C6 148.0(3) . . . . ?
C7 Mo C5 C4 119.46(16) . . . . ?
C6 Mo C5 C4 142.4(2) . . . . ?
C2 Mo C5 C4 52.96(15) . . . . ?
C3 Mo C5 C4 21.76(14) . . . . ?
C1 Mo C5 C4 89.08(15) . . . . ?
C11 Mo C5 C4 -62.07(18) . . . . ?
C13 Mo C5 C4 -122.31(15) . . . . ?
C9 Mo C5 C4 -168.11(18) . . . . ?
C8 Mo C5 C4 -153.79(14) . . . . ?
C12 Mo C5 C4 -87.41(16) . . . . ?
C10 Mo C5 C4 -69.6(4) . . . . ?
C7 Mo C5 C22 -128.6(3) . . . . ?
C6 Mo C5 C22 -105.7(3) . . . . ?
C2 Mo C5 C22 164.9(3) . . . . ?
C4 Mo C5 C22 112.0(3) . . . . ?
C3 Mo C5 C22 133.7(3) . . . . ?
C1 Mo C5 C22 -159.0(3) . . . . ?
C11 Mo C5 C22 49.9(3) . . . . ?
C13 Mo C5 C22 -10.4(3) . . . . ?
C9 Mo C5 C22 -56.2(4) . . . . ?
C8 Mo C5 C22 -41.8(3) . . . . ?
C12 Mo C5 C22 24.5(3) . . . . ?
C10 Mo C5 C22 42.4(5) . . . . ?
C4 C5 C6 C7 5.4(4) . . . . ?
C22 C5 C6 C7 -175.2(2) . . . . ?
Mo C5 C6 C7 49.2(2) . . . . ?
C4 C5 C6 Mo -43.8(2) . . . . ?
C22 C5 C6 Mo 135.6(2) . . . . ?
C7 Mo C6 C5 142.7(2) . . . . ?
C2 Mo C6 C5 89.39(15) . . . . ?
C4 Mo C6 C5 22.81(14) . . . . ?
C3 Mo C6 C5 53.00(15) . . . . ?
C1 Mo C6 C5 120.48(16) . . . . ?
C11 Mo C6 C5 -60.5(3) . . . . ?
C13 Mo C6 C5 -90.55(15) . . . . ?
C9 Mo C6 C5 -153.93(14) . . . . ?
C8 Mo C6 C5 -125.99(15) . . . . ?
C12 Mo C6 C5 -63.56(18) . . . . ?
C10 Mo C6 C5 -161.57(19) . . . . ?
C2 Mo C6 C7 -53.35(16) . . . . ?
C4 Mo C6 C7 -119.94(17) . . . . ?
C3 Mo C6 C7 -89.75(16) . . . . ?
C1 Mo C6 C7 -22.27(15) . . . . ?
C11 Mo C6 C7 156.8(2) . . . . ?
C5 Mo C6 C7 -142.7(2) . . . . ?
C13 Mo C6 C7 126.70(16) . . . . ?
C9 Mo C6 C7 63.33(18) . . . . ?
C8 Mo C6 C7 91.27(16) . . . . ?
C12 Mo C6 C7 153.69(15) . . . . ?
C10 Mo C6 C7 55.7(3) . . . . ?
C5 C6 C7 C1 -1.2(5) . . . . ?
Mo C6 C7 C1 49.4(3) . . . . ?
C5 C6 C7 Mo -50.6(3) . . . . ?
C2 C1 C7 C6 -3.3(4) . . . . ?
C14 C1 C7 C6 175.1(2) . . . . ?
Mo C1 C7 C6 -48.5(3) . . . . ?
C2 C1 C7 Mo 45.2(2) . . . . ?
C14 C1 C7 Mo -136.5(2) . . . . ?
C2 Mo C7 C6 119.82(17) . . . . ?
C4 Mo C7 C6 53.08(16) . . . . ?
C3 Mo C7 C6 89.27(16) . . . . ?
C1 Mo C7 C6 143.2(2) . . . . ?
C11 Mo C7 C6 -154.0(3) . . . . ?
C5 Mo C7 C6 22.41(15) . . . . ?
C13 Mo C7 C6 -64.83(18) . . . . ?
C9 Mo C7 C6 -128.94(16) . . . . ?
C8 Mo C7 C6 -93.63(16) . . . . ?
C12 Mo C7 C6 -54.6(3) . . . . ?
C10 Mo C7 C6 -154.82(15) . . . . ?
C6 Mo C7 C1 -143.2(2) . . . . ?
C2 Mo C7 C1 -23.41(14) . . . . ?
C4 Mo C7 C1 -90.16(15) . . . . ?
C3 Mo C7 C1 -53.97(15) . . . . ?
C11 Mo C7 C1 62.8(4) . . . . ?
C5 Mo C7 C1 -120.83(17) . . . . ?
C13 Mo C7 C1 151.93(14) . . . . ?
C9 Mo C7 C1 87.83(16) . . . . ?
C8 Mo C7 C1 123.13(15) . . . . ?
C12 Mo C7 C1 162.21(19) . . . . ?
C10 Mo C7 C1 61.94(18) . . . . ?
C7 Mo C8 C13 132.95(16) . . . . ?
C6 Mo C8 C13 96.03(16) . . . . ?
C2 Mo C8 C13 -166.29(17) . . . . ?
C4 Mo C8 C13 36.2(2) . . . . ?
C3 Mo C8 C13 -74.7(9) . . . . ?
C1 Mo C8 C13 165.81(15) . . . . ?
C11 Mo C8 C13 -64.06(16) . . . . ?
C5 Mo C8 C13 64.10(17) . . . . ?
C9 Mo C8 C13 -128.2(2) . . . . ?
C12 Mo C8 C13 -28.46(15) . . . . ?
C10 Mo C8 C13 -99.76(17) . . . . ?
C7 Mo C8 C9 -98.87(16) . . . . ?
C6 Mo C8 C9 -135.79(16) . . . . ?
C2 Mo C8 C9 -38.1(2) . . . . ?
C4 Mo C8 C9 164.37(17) . . . . ?
C3 Mo C8 C9 53.5(9) . . . . ?
C1 Mo C8 C9 -66.01(18) . . . . ?
C11 Mo C8 C9 64.13(16) . . . . ?
C5 Mo C8 C9 -167.72(15) . . . . ?
C13 Mo C8 C9 128.2(2) . . . . ?
C12 Mo C8 C9 99.72(17) . . . . ?
C10 Mo C8 C9 28.42(15) . . . . ?
C7 Mo C8 C26 17.4(3) . . . . ?
C6 Mo C8 C26 -19.5(3) . . . . ?
C2 Mo C8 C26 78.2(3) . . . . ?
C4 Mo C8 C26 -79.4(3) . . . . ?
C3 Mo C8 C26 169.8(7) . . . . ?
C1 Mo C8 C26 50.3(3) . . . . ?
C11 Mo C8 C26 -179.6(3) . . . . ?
C5 Mo C8 C26 -51.5(3) . . . . ?
C13 Mo C8 C26 -115.6(3) . . . . ?
C9 Mo C8 C26 116.3(3) . . . . ?
C12 Mo C8 C26 -144.0(3) . . . . ?
C10 Mo C8 C26 144.7(3) . . . . ?
C13 C8 C9 C10 0.1(4) . . . . ?
C26 C8 C9 C10 178.8(3) . . . . ?
Mo C8 C9 C10 -57.8(2) . . . . ?
C13 C8 C9 Mo 58.0(2) . . . . ?
C26 C8 C9 Mo -123.3(3) . . . . ?
C7 Mo C9 C10 -141.55(16) . . . . ?
C6 Mo C9 C10 -174.40(15) . . . . ?
C2 Mo C9 C10 -71.47(18) . . . . ?
C4 Mo C9 C10 25.4(7) . . . . ?
C3 Mo C9 C10 -40.3(2) . . . . ?
C1 Mo C9 C10 -105.15(17) . . . . ?
C11 Mo C9 C10 29.55(16) . . . . ?
C5 Mo C9 C10 154.31(18) . . . . ?
C13 Mo C9 C10 101.01(18) . . . . ?
C8 Mo C9 C10 131.7(2) . . . . ?
C12 Mo C9 C10 65.37(17) . . . . ?
C7 Mo C9 C8 86.76(17) . . . . ?
C6 Mo C9 C8 53.91(19) . . . . ?
C2 Mo C9 C8 156.84(16) . . . . ?
C4 Mo C9 C8 -106.3(6) . . . . ?
C3 Mo C9 C8 -171.99(16) . . . . ?
C1 Mo C9 C8 123.15(16) . . . . ?
C11 Mo C9 C8 -102.15(18) . . . . ?
C5 Mo C9 C8 22.6(3) . . . . ?
C13 Mo C9 C8 -30.69(16) . . . . ?
C12 Mo C9 C8 -66.32(16) . . . . ?
C10 Mo C9 C8 -131.7(2) . . . . ?
C8 C9 C10 C11 2.2(4) . . . . ?
Mo C9 C10 C11 -54.9(2) . . . . ?
C8 C9 C10 C27 -175.7(3) . . . . ?
Mo C9 C10 C27 127.2(3) . . . . ?
C8 C9 C10 Mo 57.1(2) . . . . ?
C7 Mo C10 C9 49.2(2) . . . . ?
C6 Mo C10 C9 11.6(3) . . . . ?
C2 Mo C10 C9 118.25(16) . . . . ?
C4 Mo C10 C9 -174.38(15) . . . . ?
C3 Mo C10 C9 154.00(16) . . . . ?
C1 Mo C10 C9 81.66(17) . . . . ?
C11 Mo C10 C9 -130.4(2) . . . . ?
C5 Mo C10 C9 -120.4(3) . . . . ?
C13 Mo C10 C9 -65.10(17) . . . . ?
C8 Mo C10 C9 -28.85(16) . . . . ?
C12 Mo C10 C9 -100.84(18) . . . . ?
C7 Mo C10 C11 179.54(16) . . . . ?
C6 Mo C10 C11 141.9(2) . . . . ?
C2 Mo C10 C11 -111.39(17) . . . . ?
C4 Mo C10 C11 -44.0(2) . . . . ?
C3 Mo C10 C11 -75.64(18) . . . . ?
C1 Mo C10 C11 -147.98(16) . . . . ?
C5 Mo C10 C11 9.9(4) . . . . ?
C13 Mo C10 C11 65.26(17) . . . . ?
C9 Mo C10 C11 130.4(2) . . . . ?
C8 Mo C10 C11 101.50(18) . . . . ?
C12 Mo C10 C11 29.52(16) . . . . ?
C7 Mo C10 C27 -66.3(3) . . . . ?
C6 Mo C10 C27 -103.9(3) . . . . ?
C2 Mo C10 C27 2.7(3) . . . . ?
C4 Mo C10 C27 70.1(3) . . . . ?
C3 Mo C10 C27 38.5(3) . . . . ?
C1 Mo C10 C27 -33.9(3) . . . . ?
C11 Mo C10 C27 114.1(3) . . . . ?
C5 Mo C10 C27 124.1(4) . . . . ?
C13 Mo C10 C27 179.4(3) . . . . ?
C9 Mo C10 C27 -115.5(3) . . . . ?
C8 Mo C10 C27 -144.4(3) . . . . ?
C12 Mo C10 C27 143.6(3) . . . . ?
C9 C10 C11 C12 -4.3(4) . . . . ?
C27 C10 C11 C12 173.6(3) . . . . ?
Mo C10 C11 C12 -59.4(2) . . . . ?
C9 C10 C11 Mo 55.1(2) . . . . ?
C27 C10 C11 Mo -127.0(2) . . . . ?
C7 Mo C11 C12 128.9(3) . . . . ?
C6 Mo C11 C12 -4.5(4) . . . . ?
C2 Mo C11 C12 -152.23(16) . . . . ?
C4 Mo C11 C12 -79.79(17) . . . . ?
C3 Mo C11 C12 -116.01(17) . . . . ?
C1 Mo C11 C12 174.31(15) . . . . ?
C5 Mo C11 C12 -46.7(2) . . . . ?
C13 Mo C11 C12 29.44(16) . . . . ?
C9 Mo C11 C12 100.89(18) . . . . ?
C8 Mo C11 C12 65.16(17) . . . . ?
C10 Mo C11 C12 130.1(2) . . . . ?
C7 Mo C11 C10 -1.2(4) . . . . ?
C6 Mo C11 C10 -134.6(3) . . . . ?
C2 Mo C11 C10 77.69(17) . . . . ?
C4 Mo C11 C10 150.12(15) . . . . ?
C3 Mo C11 C10 113.90(16) . . . . ?
C1 Mo C11 C10 44.2(2) . . . . ?
C5 Mo C11 C10 -176.75(14) . . . . ?
C13 Mo C11 C10 -100.64(18) . . . . ?
C9 Mo C11 C10 -29.19(15) . . . . ?
C8 Mo C11 C10 -64.93(16) . . . . ?
C12 Mo C11 C10 -130.1(2) . . . . ?
C10 C11 C12 C13 4.0(4) . . . . ?
Mo C11 C12 C13 -55.5(2) . . . . ?
C10 C11 C12 C28 -174.0(3) . . . . ?
Mo C11 C12 C28 126.5(2) . . . . ?
C10 C11 C12 Mo 59.5(2) . . . . ?
C7 Mo C12 C13 -15.9(3) . . . . ?
C6 Mo C12 C13 -51.82(19) . . . . ?
C2 Mo C12 C13 172.05(15) . . . . ?
C4 Mo C12 C13 -120.81(16) . . . . ?
C3 Mo C12 C13 -156.14(15) . . . . ?
C1 Mo C12 C13 111.3(4) . . . . ?
C11 Mo C12 C13 130.1(2) . . . . ?
C5 Mo C12 C13 -84.41(16) . . . . ?
C9 Mo C12 C13 65.00(16) . . . . ?
C8 Mo C12 C13 28.76(15) . . . . ?
C10 Mo C12 C13 100.51(17) . . . . ?
C7 Mo C12 C11 -146.0(2) . . . . ?
C6 Mo C12 C11 178.05(15) . . . . ?
C2 Mo C12 C11 41.9(2) . . . . ?
C4 Mo C12 C11 109.06(17) . . . . ?
C3 Mo C12 C11 73.73(17) . . . . ?
C1 Mo C12 C11 -18.8(5) . . . . ?
C5 Mo C12 C11 145.46(16) . . . . ?
C13 Mo C12 C11 -130.1(2) . . . . ?
C9 Mo C12 C11 -65.13(16) . . . . ?
C8 Mo C12 C11 -101.37(18) . . . . ?
C10 Mo C12 C11 -29.62(15) . . . . ?
C7 Mo C12 C28 99.5(3) . . . . ?
C6 Mo C12 C28 63.6(3) . . . . ?
C2 Mo C12 C28 -72.6(3) . . . . ?
C4 Mo C12 C28 -5.4(3) . . . . ?
C3 Mo C12 C28 -40.7(3) . . . . ?
C1 Mo C12 C28 -133.3(4) . . . . ?
C11 Mo C12 C28 -114.5(3) . . . . ?
C5 Mo C12 C28 31.0(3) . . . . ?
C13 Mo C12 C28 115.4(3) . . . . ?
C9 Mo C12 C28 -179.6(3) . . . . ?
C8 Mo C12 C28 144.2(3) . . . . ?
C10 Mo C12 C28 -144.1(3) . . . . ?
C11 C12 C13 C8 -1.6(4) . . . . ?
C28 C12 C13 C8 176.4(2) . . . . ?
Mo C12 C13 C8 -57.0(2) . . . . ?
C11 C12 C13 Mo 55.4(2) . . . . ?
C28 C12 C13 Mo -126.6(3) . . . . ?
C9 C8 C13 C12 -0.4(4) . . . . ?
C26 C8 C13 C12 -179.1(2) . . . . ?
Mo C8 C13 C12 57.5(2) . . . . ?
C9 C8 C13 Mo -58.0(2) . . . . ?
C26 C8 C13 Mo 123.3(2) . . . . ?
C7 Mo C13 C12 171.88(15) . . . . ?
C6 Mo C13 C12 138.67(16) . . . . ?
C2 Mo C13 C12 -41.0(7) . . . . ?
C4 Mo C13 C12 69.35(17) . . . . ?
C3 Mo C13 C12 38.2(2) . . . . ?
C1 Mo C13 C12 -156.62(17) . . . . ?
C11 Mo C13 C12 -29.56(15) . . . . ?
C5 Mo C13 C12 102.51(16) . . . . ?
C9 Mo C13 C12 -101.09(17) . . . . ?
C8 Mo C13 C12 -131.8(2) . . . . ?
C10 Mo C13 C12 -65.58(16) . . . . ?
C7 Mo C13 C8 -56.34(18) . . . . ?
C6 Mo C13 C8 -89.55(16) . . . . ?
C2 Mo C13 C8 90.8(7) . . . . ?
C4 Mo C13 C8 -158.87(15) . . . . ?
C3 Mo C13 C8 169.95(15) . . . . ?
C1 Mo C13 C8 -24.8(3) . . . . ?
C11 Mo C13 C8 102.21(17) . . . . ?
C5 Mo C13 C8 -125.71(16) . . . . ?
C9 Mo C13 C8 30.69(15) . . . . ?
C12 Mo C13 C8 131.8(2) . . . . ?
C10 Mo C13 C8 66.20(16) . . . . ?
C7 C1 C14 C16 151.0(3) . . . . ?
C2 C1 C14 C16 -30.6(4) . . . . ?
Mo C1 C14 C16 61.0(4) . . . . ?
C7 C1 C14 C15 27.4(4) . . . . ?
C2 C1 C14 C15 -154.1(3) . . . . ?
Mo C1 C14 C15 -62.5(4) . . . . ?
C7 C1 C14 C17 -90.3(3) . . . . ?
C2 C1 C14 C17 88.1(3) . . . . ?
Mo C1 C14 C17 179.7(3) . . . . ?
C4 C3 C18 C19 -159.9(3) . . . . ?
C2 C3 C18 C19 21.6(4) . . . . ?
Mo C3 C18 C19 -69.6(4) . . . . ?
C4 C3 C18 C20 80.8(3) . . . . ?
C2 C3 C18 C20 -97.7(3) . . . . ?
Mo C3 C18 C20 171.1(3) . . . . ?
C4 C3 C18 C21 -38.6(4) . . . . ?
C2 C3 C18 C21 143.0(3) . . . . ?
Mo C3 C18 C21 51.7(4) . . . . ?
C6 C5 C22 C24 -176.6(2) . . . . ?
C4 C5 C22 C24 2.9(3) . . . . ?
Mo C5 C22 C24 -89.5(3) . . . . ?
C6 C5 C22 C25 -52.9(3) . . . . ?
C4 C5 C22 C25 126.6(3) . . . . ?
Mo C5 C22 C25 34.2(4) . . . . ?
C6 C5 C22 C23 65.7(3) . . . . ?
C4 C5 C22 C23 -114.8(3) . . . . ?
Mo C5 C22 C23 152.8(3) . . . . ?
